data_1570506
loop_
_publ_author_name
'Haketa, Yohei'
'Komatsu, Kaifu'
'Sei, Hiroi'
'Imoba, Hiroki'
'Ota, Wataru'
'Sato, Tohru'
'Murakami, Yu'
'Tanaka, Hiroki'
'Yasuda, Nobuhiro'
'Tohnai, Norimitsu'
'Maeda, Hiromitsu'

_publ_section_title
;
 Enhanced solid-state phosphorescence of organoplatinum &#x3c0;-systems by
 ion-pairing assembly.
;
_journal_issue 3
_journal_name_full 'Chemical science'
_journal_page_first 964
_journal_page_last 973
_journal_paper_doi 10.1039/d3sc04564a
_journal_volume 15
_journal_year 2024
_chemical_formula_moiety 'C24 H17 N3 O2 Pt, C16 H36 N, C2 H4 Cl2, Cl'
_chemical_formula_sum 'C42 H57 Cl3 N4 O2 Pt'
_chemical_formula_weight 951.35
_space_group_crystal_system orthorhombic
_space_group_IT_number 61
_space_group_name_Hall '-P 2ac 2ab'
_space_group_name_H-M_alt 'P b c a'
_atom_sites_solution_hydrogens geom
_audit_creation_method SHELXL-2014/7
_audit_update_record
;
2022-03-15 deposited with the CCDC.	2023-12-04 downloaded from the CCDC.
;
_cell_angle_alpha 90
_cell_angle_beta 90
_cell_angle_gamma 90
_cell_formula_units_Z 8
_cell_length_a 17.716(8)
_cell_length_b 17.001(7)
_cell_length_c 27.332(12)
_cell_measurement_reflns_used 8163
_cell_measurement_temperature 90(2)
_cell_measurement_theta_max 25.40
_cell_measurement_theta_min 2.23
_cell_volume 8232(6)
_computing_cell_refinement 'APEX3 v2019.11 (Bruker AXS Inc., 2019)'
_computing_data_collection 'Bruker Instrument Service V6.2.14 (Bruker AXS Inc., 2020)'
_computing_data_reduction 'SAINT V8.40B (Bruker AXS Inc., 2013)'
_computing_structure_refinement 'SHELXL-2014 (Sheldrick, 2014)'
_computing_structure_solution 'SHELXT (Sheldrick, 2013)'
_diffrn_ambient_temperature 90(2)
_diffrn_detector_area_resol_mean 7.391
_diffrn_measured_fraction_theta_full 0.961
_diffrn_measured_fraction_theta_max 0.961
_diffrn_measurement_device_type 'Bruker D8 goniometer'
_diffrn_measurement_method 'omega scans'
_diffrn_radiation_monochromator 'Incoatec Helios multilayered confocal mirror'
_diffrn_radiation_type MoK\a
_diffrn_radiation_wavelength 0.71073
_diffrn_reflns_av_R_equivalents 0.1578
_diffrn_reflns_av_unetI/netI 0.1330
_diffrn_reflns_Laue_measured_fraction_full 0.961
_diffrn_reflns_Laue_measured_fraction_max 0.961
_diffrn_reflns_limit_h_max 20
_diffrn_reflns_limit_h_min -21
_diffrn_reflns_limit_k_max 18
_diffrn_reflns_limit_k_min -20
_diffrn_reflns_limit_l_max 32
_diffrn_reflns_limit_l_min -32
_diffrn_reflns_number 48242
_diffrn_reflns_point_group_measured_fraction_full 0.961
_diffrn_reflns_point_group_measured_fraction_max 0.961
_diffrn_reflns_theta_full 25.026
_diffrn_reflns_theta_max 25.026
_diffrn_reflns_theta_min 2.231
_diffrn_source 'sealed tube'
_exptl_absorpt_coefficient_mu 3.644
_exptl_absorpt_correction_T_max 0.931
_exptl_absorpt_correction_T_min 0.553
_exptl_absorpt_correction_type multi-scan
_exptl_absorpt_process_details
;
SADABS Sheldrick 1996
;
_exptl_crystal_colour yellow
_exptl_crystal_density_diffrn 1.535
_exptl_crystal_description block
_exptl_crystal_F_000 3856
_exptl_crystal_size_max 0.20
_exptl_crystal_size_mid 0.05
_exptl_crystal_size_min 0.02
_refine_diff_density_max 2.260
_refine_diff_density_min -2.585
_refine_diff_density_rms 0.265
_refine_ls_extinction_method none
_refine_ls_goodness_of_fit_ref 1.026
_refine_ls_hydrogen_treatment constr
_refine_ls_matrix_type full
_refine_ls_number_parameters 492
_refine_ls_number_reflns 6981
_refine_ls_number_restraints 15
_refine_ls_restrained_S_all 1.028
_refine_ls_R_factor_all 0.1250
_refine_ls_R_factor_gt 0.0964
_refine_ls_shift/su_max 0.001
_refine_ls_shift/su_mean 0.000
_refine_ls_structure_factor_coef Fsqd
_refine_ls_weighting_details 'w=1/[\s^2^(Fo^2^)+(0.1669P)^2^+42.9172P] where P=(Fo^2^+2Fc^2^)/3'
_refine_ls_weighting_scheme calc
_refine_ls_wR_factor_gt 0.2422
_refine_ls_wR_factor_ref 0.2688
_reflns_Friedel_coverage 0.000
_reflns_number_gt 5138
_reflns_number_total 6981
_reflns_threshold_expression 'I > 2\s(I)'
_cod_data_source_file d3sc04564a2.cif
_cod_data_source_block kk-13-1
_cod_depositor_comments 'Adding full bibliography for 1570497--1570509.cif.'
_cod_original_cell_volume 8233(6)
_cod_database_code 1570506
_shelx_shelxl_version_number 2014/7
_shelx_space_group_comment
;
The symmetry employed for this shelxl refinement is uniquely defined
by the following loop, which should always be used as a source of
symmetry information in preference to the above space-group names.
They are only intended as comments.
;
_shelx_estimated_absorpt_t_min 0.529
_shelx_estimated_absorpt_t_max 0.931

loop_
_space_group_symop_operation_xyz
'x, y, z'
'-x+1/2, -y, z+1/2'
'x+1/2, -y+1/2, -z'
'-x, y+1/2, -z+1/2'
'-x, -y, -z'
'x-1/2, y, -z-1/2'
'-x-1/2, y-1/2, z'
'x, -y-1/2, z-1/2'

loop_
_atom_site_label
_atom_site_type_symbol
_atom_site_fract_x
_atom_site_fract_y
_atom_site_fract_z
_atom_site_U_iso_or_equiv
_atom_site_adp_type
_atom_site_occupancy
_atom_site_site_symmetry_order
_atom_site_calc_flag
_atom_site_refinement_flags_posn
_atom_site_refinement_flags_adp
_atom_site_refinement_flags_occupancy
_atom_site_disorder_assembly
_atom_site_disorder_group
C1 C 0.1944(7) 0.5571(9) 0.1928(5) 0.048(3) Uani 1 1 d . . . . .
H1 H 0.1558 0.5724 0.1707 0.058 Uiso 1 1 calc R U . . .
C2 C 0.2710(8) 0.5607(8) 0.1849(6) 0.054(4) Uani 1 1 d . . . . .
H2 H 0.2952 0.5803 0.1564 0.065 Uiso 1 1 calc R U . . .
C3 C 0.3066(6) 0.5305(8) 0.2262(5) 0.042(3) Uani 1 1 d . . . . .
H3 H 0.3595 0.5248 0.2307 0.050 Uiso 1 1 calc R U . . .
C4 C 0.2523(6) 0.5107(7) 0.2587(5) 0.036(3) Uani 1 1 d . . . . .
C5 C 0.2576(7) 0.4757(7) 0.3070(4) 0.035(3) Uani 1 1 d . . . . .
C6 C 0.3241(6) 0.4498(7) 0.3230(5) 0.035(3) Uani 1 1 d . . . . .
H6 H 0.3657 0.4554 0.3013 0.042 Uiso 1 1 calc R U . . .
C7 C 0.3394(6) 0.4148(6) 0.3689(4) 0.031(2) Uani 1 1 d . . . . .
C8 C 0.4161(6) 0.3956(7) 0.3830(5) 0.035(3) Uani 1 1 d . . . . .
C9 C 0.4400(7) 0.3530(8) 0.4221(5) 0.046(3) Uani 1 1 d . . . . .
H9 H 0.4090 0.3278 0.4458 0.056 Uiso 1 1 calc R U . . .
C10 C 0.5182(7) 0.3533(9) 0.4210(5) 0.053(4) Uani 1 1 d . . . . .
H10 H 0.5510 0.3306 0.4446 0.064 Uiso 1 1 calc R U . . .
C11 C 0.5387(7) 0.3916(10) 0.3805(5) 0.053(4) Uani 1 1 d . . . . .
H11 H 0.5893 0.3996 0.3701 0.064 Uiso 1 1 calc R U . . .
C12 C 0.1647(6) 0.3809(7) 0.4635(4) 0.032(3) Uani 1 1 d . . . . .
C13 C 0.2106(7) 0.3449(7) 0.4957(5) 0.042(3) Uani 1 1 d . . . . .
H13 H 0.2619 0.3366 0.4871 0.050 Uiso 1 1 calc R U . . .
C14 C 0.1857(6) 0.3202(9) 0.5400(5) 0.047(3) Uani 1 1 d . . . . .
H14 H 0.2204 0.2977 0.5625 0.056 Uiso 1 1 calc R U . . .
C15 C 0.1109(8) 0.3270(9) 0.5527(5) 0.055(4) Uani 1 1 d . . . . .
H15 H 0.0941 0.3076 0.5835 0.066 Uiso 1 1 calc R U . . .
C16 C 0.0605(7) 0.3616(8) 0.5216(5) 0.049(3) Uani 1 1 d . . . . .
C17 C -0.0193(8) 0.3701(10) 0.5306(6) 0.063(4) Uani 1 1 d . . . . .
H17 H -0.0401 0.3513 0.5605 0.075 Uiso 1 1 calc R U . . .
C18 C -0.0653(8) 0.4046(10) 0.4969(6) 0.069(5) Uani 1 1 d . . . . .
H18 H -0.1175 0.4103 0.5038 0.083 Uiso 1 1 calc R U . . .
C19 C -0.0365(8) 0.4319(10) 0.4519(6) 0.061(4) Uani 1 1 d . . . . .
C20 C -0.0808(8) 0.4680(10) 0.4147(6) 0.065(4) Uani 1 1 d . . . . .
H20 H -0.1334 0.4761 0.4192 0.078 Uiso 1 1 calc R U . . .
C21 C -0.0468(7) 0.4903(9) 0.3734(5) 0.052(3) Uani 1 1 d . . . . .
H21 H -0.0755 0.5141 0.3480 0.062 Uiso 1 1 calc R U . . .
C22 C 0.0318(7) 0.4787(8) 0.3672(5) 0.048(3) Uani 1 1 d . . . . .
H22 H 0.0550 0.4953 0.3376 0.058 Uiso 1 1 calc R U . . .
C23 C 0.0413(6) 0.4236(8) 0.4434(5) 0.043(3) Uani 1 1 d . . . . .
C24 C 0.0884(6) 0.3876(7) 0.4774(4) 0.037(3) Uani 1 1 d . . . . .
N1 N 0.4789(5) 0.4163(6) 0.3574(4) 0.040(2) Uani 1 1 d . . . . .
H1A H 0.4791 0.4424 0.3296 0.048 Uiso 1 1 calc R U . . .
N2 N 0.1849(5) 0.5277(6) 0.2380(4) 0.039(3) Uani 1 1 d . . . . .
H2A H 0.1409 0.5205 0.2521 0.047 Uiso 1 1 calc R U . . .
N3 N 0.0738(5) 0.4456(6) 0.4012(3) 0.033(2) Uani 1 1 d . . . . .
O1 O 0.2913(5) 0.4011(6) 0.4015(3) 0.0365(19) Uani 1 1 d . . . . .
O2 O 0.1934(4) 0.4706(5) 0.3293(3) 0.0332(18) Uani 1 1 d . . . . .
Pt1 Pt 0.18278(2) 0.42477(3) 0.39781(2) 0.0330(2) Uani 1 1 d . . . . .
N4 N 0.4233(7) 0.7442(6) 0.2965(4) 0.054(3) Uani 1 1 d . . . . .
C25 C 0.3664(9) 0.6812(8) 0.3156(6) 0.057(4) Uani 1 1 d . . . . .
H25 H 0.3337 0.6646 0.2880 0.068 Uiso 1 1 calc R U . . .
H25A H 0.3952 0.6344 0.3265 0.068 Uiso 1 1 calc R U . . .
C26 C 0.3171(8) 0.7083(8) 0.3569(6) 0.055(4) Uani 1 1 d . . . . .
H26 H 0.3489 0.7218 0.3855 0.066 Uiso 1 1 calc R U . . .
H26A H 0.2893 0.7562 0.3469 0.066 Uiso 1 1 calc R U . . .
C27 C 0.2619(7) 0.6453(8) 0.3711(5) 0.049(3) Uani 1 1 d . . . . .
H27 H 0.2297 0.6321 0.3426 0.059 Uiso 1 1 calc R U . . .
H27A H 0.2895 0.5973 0.3809 0.059 Uiso 1 1 calc R U . . .
C28 C 0.2139(9) 0.6729(9) 0.4123(6) 0.058(4) Uani 1 1 d . . . . .
H28 H 0.2454 0.7000 0.4364 0.087 Uiso 1 1 calc R U . . .
H28A H 0.1892 0.6277 0.4277 0.087 Uiso 1 1 calc R U . . .
H28B H 0.1755 0.7092 0.3998 0.087 Uiso 1 1 calc R U . . .
C29 C 0.4733(9) 0.7048(8) 0.2600(6) 0.063(4) Uani 1 1 d . . . . .
H29 H 0.4419 0.6853 0.2326 0.075 Uiso 1 1 calc R U . . .
H29A H 0.4975 0.6588 0.2756 0.075 Uiso 1 1 calc R U . . .
C30 C 0.5341(9) 0.7583(9) 0.2397(6) 0.067(4) Uani 1 1 d . . . . .
H30 H 0.5628 0.7823 0.2670 0.081 Uiso 1 1 calc R U . . .
H30A H 0.5106 0.8012 0.2205 0.081 Uiso 1 1 calc R U . . .
C31 C 0.5886(9) 0.7111(9) 0.2065(6) 0.064(4) Uani 1 1 d . . . . .
H31 H 0.6288 0.7461 0.1939 0.077 Uiso 1 1 calc R U . . .
H31A H 0.6127 0.6685 0.2256 0.077 Uiso 1 1 calc R U . . .
C32 C 0.5459(11) 0.6773(12) 0.1653(6) 0.086(6) Uani 1 1 d . . . . .
H32 H 0.5110 0.6371 0.1776 0.129 Uiso 1 1 calc R U . . .
H32A H 0.5810 0.6532 0.1420 0.129 Uiso 1 1 calc R U . . .
H32B H 0.5172 0.7189 0.1489 0.129 Uiso 1 1 calc R U . . .
C33 C 0.4702(9) 0.7731(9) 0.3394(6) 0.064(4) Uani 1 1 d . . . . .
H33 H 0.5021 0.8171 0.3278 0.076 Uiso 1 1 calc R U . . .
H33A H 0.4353 0.7947 0.3643 0.076 Uiso 1 1 calc R U . . .
C34 C 0.5204(9) 0.7142(11) 0.3642(6) 0.072(5) Uani 1 1 d . . . . .
H34 H 0.4904 0.6663 0.3711 0.086 Uiso 1 1 calc R U . . .
H34A H 0.5610 0.6992 0.3411 0.086 Uiso 1 1 calc R U . . .
C35 C 0.5559(12) 0.7408(18) 0.4106(9) 0.116(9) Uani 1 1 d . . . . .
H35 H 0.5834 0.7903 0.4037 0.139 Uiso 1 1 calc R U . . .
H35A H 0.5149 0.7536 0.4339 0.139 Uiso 1 1 calc R U . . .
C36 C 0.6066(12) 0.689(2) 0.4344(9) 0.139(11) Uani 1 1 d . . . . .
H36 H 0.5798 0.6405 0.4437 0.208 Uiso 1 1 calc R U . . .
H36A H 0.6269 0.7140 0.4638 0.208 Uiso 1 1 calc R U . . .
H36B H 0.6481 0.6754 0.4122 0.208 Uiso 1 1 calc R U . . .
C43 C 0.3858(17) 0.5218(14) 0.4943(10) 0.123(9) Uani 1 1 d . . . . .
H43 H 0.3942 0.4769 0.4718 0.147 Uiso 0.292(15) 1 calc R U P A 1
H43A H 0.4185 0.5152 0.5234 0.147 Uiso 0.292(15) 1 calc R U P A 1
H43B H 0.3952 0.4680 0.4818 0.147 Uiso 0.708(15) 1 calc R U P A 2
H43C H 0.4169 0.5285 0.5241 0.147 Uiso 0.708(15) 1 calc R U P A 2
C44 C 0.3085(18) 0.5268(15) 0.5081(13) 0.135(11) Uani 1 1 d . . . . .
H44 H 0.2802 0.4856 0.4902 0.162 Uiso 0.292(15) 1 calc R U P A 1
H44A H 0.2887 0.5783 0.4972 0.162 Uiso 0.292(15) 1 calc R U P A 1
H44B H 0.2949 0.4769 0.5246 0.162 Uiso 0.708(15) 1 calc R U P A 2
H44C H 0.2780 0.5298 0.4778 0.162 Uiso 0.708(15) 1 calc R U P A 2
Cl1 Cl 0.2908(11) 0.5175(15) 0.5644(7) 0.102(9) Uani 0.292(15) 1 d . . P A 1
Cl2 Cl 0.4076(14) 0.626(3) 0.4601(10) 0.102(11) Uani 0.292(15) 1 d . . P A 1
Cl3 Cl 0.4155(11) 0.5829(8) 0.4540(6) 0.115(5) Uani 0.708(15) 1 d . . P A 2
Cl4 Cl 0.2807(3) 0.6035(5) 0.5458(3) 0.086(3) Uani 0.708(15) 1 d . . P A 2
Cl5 Cl 0.50885(16) 0.4975(2) 0.25761(13) 0.0512(8) Uani 1 1 d . . . . .
C45 C 0.3839(12) 0.8137(11) 0.2761(7) 0.091(6) Uani 1 1 d D . . . .
H45 H 0.4205 0.8568 0.2707 0.109 Uiso 1 1 calc R U . . .
H46 H 0.3454 0.8324 0.2997 0.109 Uiso 1 1 calc R U . . .
C46 C 0.2304(15) 0.8089(15) 0.1727(9) 0.123(9) Uani 1 1 d D . . . .
H47 H 0.2697 0.8142 0.1477 0.184 Uiso 1 1 calc R U . . .
H48 H 0.1946 0.8525 0.1698 0.184 Uiso 1 1 calc R U . . .
H49 H 0.2037 0.7589 0.1681 0.184 Uiso 1 1 calc R U . . .
C47 C 0.2658(12) 0.8103(19) 0.2223(10) 0.152(10) Uani 1 1 d D U . . .
H50 H 0.2568 0.8633 0.2361 0.182 Uiso 1 1 calc R U . . .
H51 H 0.2373 0.7727 0.2429 0.182 Uiso 1 1 calc R U . . .
C48 C 0.3467(13) 0.7927(17) 0.2290(8) 0.140(10) Uani 1 1 d D U . . .
H52 H 0.3746 0.8197 0.2025 0.168 Uiso 1 1 calc R U . . .
H53 H 0.3535 0.7355 0.2240 0.168 Uiso 1 1 calc R U . . .

loop_
_atom_site_aniso_label
_atom_site_aniso_U_11
_atom_site_aniso_U_22
_atom_site_aniso_U_33
_atom_site_aniso_U_23
_atom_site_aniso_U_13
_atom_site_aniso_U_12
C1 0.045(7) 0.058(9) 0.042(8) 0.005(7) -0.001(6) 0.016(6)
C2 0.054(8) 0.049(8) 0.060(10) 0.010(7) 0.000(7) -0.001(7)
C3 0.030(5) 0.062(9) 0.033(7) 0.004(6) -0.002(5) 0.001(6)
C4 0.018(4) 0.043(7) 0.046(7) -0.006(5) -0.003(5) 0.006(5)
C5 0.043(6) 0.031(6) 0.031(6) -0.005(5) -0.001(5) 0.004(5)
C6 0.031(6) 0.035(6) 0.040(7) -0.004(5) -0.002(5) -0.003(5)
C7 0.029(5) 0.026(6) 0.038(7) -0.004(5) -0.004(5) -0.002(5)
C8 0.029(5) 0.032(6) 0.044(7) -0.006(5) -0.003(5) 0.004(5)
C9 0.041(6) 0.061(8) 0.037(7) 0.010(6) -0.008(6) 0.008(6)
C10 0.042(7) 0.071(10) 0.046(9) -0.012(7) -0.017(6) -0.001(7)
C11 0.030(6) 0.091(11) 0.039(8) -0.012(8) -0.003(6) -0.004(7)
C12 0.022(5) 0.044(7) 0.029(6) -0.011(5) 0.007(5) -0.008(5)
C13 0.030(5) 0.042(7) 0.053(8) 0.004(6) -0.010(6) 0.004(5)
C14 0.037(6) 0.055(9) 0.048(9) 0.005(7) -0.003(6) -0.004(6)
C15 0.050(7) 0.068(9) 0.048(8) -0.002(7) 0.007(7) -0.019(7)
C16 0.035(6) 0.052(8) 0.058(9) 0.005(7) 0.013(6) -0.014(6)
C17 0.051(8) 0.087(11) 0.050(9) 0.011(8) 0.017(7) -0.013(8)
C18 0.036(7) 0.090(12) 0.082(12) 0.030(10) 0.025(8) -0.001(7)
C19 0.032(6) 0.092(12) 0.059(10) -0.005(8) 0.007(6) -0.002(7)
C20 0.030(6) 0.092(12) 0.074(11) 0.018(10) 0.014(7) 0.021(8)
C21 0.036(6) 0.072(9) 0.047(8) 0.008(7) 0.008(6) 0.005(7)
C22 0.041(7) 0.050(8) 0.054(9) -0.003(7) -0.001(6) -0.007(6)
C23 0.018(5) 0.058(8) 0.053(8) -0.002(6) 0.000(5) 0.000(5)
C24 0.034(6) 0.035(6) 0.041(7) 0.001(5) 0.011(5) -0.011(5)
N1 0.032(5) 0.048(6) 0.040(6) -0.002(5) -0.006(4) -0.001(5)
N2 0.030(5) 0.040(6) 0.047(7) -0.007(5) -0.002(4) -0.002(4)
N3 0.021(4) 0.042(5) 0.035(6) -0.003(4) 0.002(4) 0.000(4)
O1 0.031(4) 0.049(5) 0.030(5) 0.004(3) 0.005(3) -0.005(4)
O2 0.023(3) 0.041(5) 0.036(5) -0.004(4) 0.001(3) 0.001(3)
Pt1 0.0259(3) 0.0378(4) 0.0354(4) -0.0020(2) -0.00023(16) -0.00135(17)
N4 0.083(8) 0.027(5) 0.051(7) 0.002(5) 0.031(6) 0.027(6)
C25 0.069(9) 0.037(7) 0.064(10) -0.007(7) 0.026(8) 0.008(7)
C26 0.072(10) 0.033(8) 0.061(10) -0.009(7) 0.019(7) -0.011(6)
C27 0.043(7) 0.046(7) 0.057(9) -0.006(7) -0.003(6) -0.010(6)
C28 0.058(8) 0.065(10) 0.050(8) -0.019(7) 0.005(7) -0.026(8)
C29 0.081(10) 0.047(8) 0.059(10) 0.003(7) 0.026(8) 0.023(8)
C30 0.069(10) 0.062(9) 0.072(11) 0.009(8) 0.012(8) -0.022(8)
C31 0.073(10) 0.051(8) 0.068(11) 0.005(7) 0.029(8) 0.005(8)
C32 0.104(14) 0.103(14) 0.051(10) -0.010(10) 0.023(10) -0.031(12)
C33 0.067(9) 0.058(9) 0.066(10) -0.018(8) 0.035(8) -0.017(8)
C34 0.056(9) 0.082(11) 0.077(12) -0.001(10) 0.010(8) 0.021(9)
C35 0.059(11) 0.18(3) 0.110(17) -0.030(18) -0.012(12) 0.003(14)
C36 0.063(12) 0.24(3) 0.11(2) -0.01(2) -0.023(13) 0.034(17)
C43 0.15(2) 0.093(17) 0.13(2) -0.044(15) 0.019(19) 0.026(17)
C44 0.16(3) 0.074(16) 0.17(3) 0.010(17) -0.01(2) -0.028(17)
Cl1 0.074(10) 0.15(2) 0.081(13) -0.029(13) -0.002(9) -0.008(12)
Cl2 0.059(10) 0.20(3) 0.047(10) 0.016(18) -0.003(8) -0.037(18)
Cl3 0.141(10) 0.113(8) 0.093(8) 0.020(7) -0.026(7) -0.031(8)
Cl4 0.047(3) 0.117(7) 0.095(5) -0.021(4) 0.001(3) -0.009(3)
Cl5 0.0305(14) 0.062(2) 0.061(2) 0.0100(17) 0.0114(14) 0.0058(14)
C45 0.113(15) 0.073(11) 0.087(14) 0.014(10) 0.029(13) 0.041(11)
C46 0.119(19) 0.109(17) 0.14(2) 0.023(17) 0.009(18) 0.028(16)
C47 0.123(16) 0.184(18) 0.149(17) -0.089(15) -0.005(14) -0.020(14)
C48 0.134(16) 0.161(17) 0.124(16) 0.053(14) -0.002(14) 0.043(14)

loop_
_atom_type_symbol
_atom_type_description
_atom_type_scat_dispersion_real
_atom_type_scat_dispersion_imag
_atom_type_scat_source
C C 0.0033 0.0016 'International Tables Vol C Tables 4.2.6.8 and 6.1.1.4'
H H 0.0000 0.0000 'International Tables Vol C Tables 4.2.6.8 and 6.1.1.4'
Cl Cl 0.1484 0.1585 'International Tables Vol C Tables 4.2.6.8 and 6.1.1.4'
N N 0.0061 0.0033 'International Tables Vol C Tables 4.2.6.8 and 6.1.1.4'
O O 0.0106 0.0060 'International Tables Vol C Tables 4.2.6.8 and 6.1.1.4'
Pt Pt -1.7033 8.3905 'International Tables Vol C Tables 4.2.6.8 and 6.1.1.4'

loop_
_geom_angle_atom_site_label_1
_geom_angle_atom_site_label_2
_geom_angle_atom_site_label_3
_geom_angle
_geom_angle_site_symmetry_1
_geom_angle_site_symmetry_3
_geom_angle_publ_flag
N2 C1 C2 106.5(12) . . ?
N2 C1 H1 126.8 . . ?
C2 C1 H1 126.8 . . ?
C1 C2 C3 107.7(13) . . ?
C1 C2 H2 126.2 . . ?
C3 C2 H2 126.2 . . ?
C4 C3 C2 107.6(11) . . ?
C4 C3 H3 126.2 . . ?
C2 C3 H3 126.2 . . ?
C3 C4 N2 107.4(11) . . ?
C3 C4 C5 130.9(10) . . ?
N2 C4 C5 121.7(10) . . ?
O2 C5 C6 127.1(11) . . ?
O2 C5 C4 113.5(10) . . ?
C6 C5 C4 119.3(11) . . ?
C5 C6 C7 126.8(11) . . ?
C5 C6 H6 116.6 . . ?
C7 C6 H6 116.6 . . ?
O1 C7 C6 125.3(11) . . ?
O1 C7 C8 113.9(11) . . ?
C6 C7 C8 120.7(11) . . ?
C9 C8 N1 106.7(10) . . ?
C9 C8 C7 128.4(12) . . ?
N1 C8 C7 124.8(11) . . ?
C8 C9 C10 106.9(13) . . ?
C8 C9 H9 126.5 . . ?
C10 C9 H9 126.5 . . ?
C11 C10 C9 107.0(12) . . ?
C11 C10 H10 126.5 . . ?
C9 C10 H10 126.5 . . ?
N1 C11 C10 109.7(12) . . ?
N1 C11 H11 125.1 . . ?
C10 C11 H11 125.1 . . ?
C13 C12 C24 116.1(11) . . ?
C13 C12 Pt1 132.1(9) . . ?
C24 C12 Pt1 111.8(9) . . ?
C12 C13 C14 121.9(12) . . ?
C12 C13 H13 119.0 . . ?
C14 C13 H13 119.0 . . ?
C13 C14 C15 120.9(13) . . ?
C13 C14 H14 119.5 . . ?
C15 C14 H14 119.5 . . ?
C16 C15 C14 120.5(14) . . ?
C16 C15 H15 119.8 . . ?
C14 C15 H15 119.8 . . ?
C15 C16 C24 116.8(12) . . ?
C15 C16 C17 125.1(13) . . ?
C24 C16 C17 118.0(13) . . ?
C18 C17 C16 120.8(13) . . ?
C18 C17 H17 119.6 . . ?
C16 C17 H17 119.6 . . ?
C17 C18 C19 121.1(13) . . ?
C17 C18 H18 119.4 . . ?
C19 C18 H18 119.4 . . ?
C23 C19 C18 117.7(14) . . ?
C23 C19 C20 117.8(14) . . ?
C18 C19 C20 124.5(13) . . ?
C21 C20 C19 118.6(13) . . ?
C21 C20 H20 120.7 . . ?
C19 C20 H20 120.7 . . ?
C20 C21 C22 120.3(14) . . ?
C20 C21 H21 119.8 . . ?
C22 C21 H21 119.8 . . ?
N3 C22 C21 122.1(13) . . ?
N3 C22 H22 119.0 . . ?
C21 C22 H22 119.0 . . ?
N3 C23 C24 116.1(10) . . ?
N3 C23 C19 122.3(13) . . ?
C24 C23 C19 121.5(13) . . ?
C16 C24 C23 120.8(11) . . ?
C16 C24 C12 123.7(12) . . ?
C23 C24 C12 115.5(11) . . ?
C11 N1 C8 109.4(11) . . ?
C11 N1 H1A 125.3 . . ?
C8 N1 H1A 125.3 . . ?
C1 N2 C4 110.8(10) . . ?
C1 N2 H2A 124.6 . . ?
C4 N2 H2A 124.6 . . ?
C22 N3 C23 118.9(10) . . ?
C22 N3 Pt1 126.8(9) . . ?
C23 N3 Pt1 114.3(8) . . ?
C7 O1 Pt1 126.1(8) . . ?
C5 O2 Pt1 122.6(7) . . ?
N3 Pt1 O1 174.3(4) . . ?
N3 Pt1 C12 82.3(4) . . ?
O1 Pt1 C12 92.0(4) . . ?
N3 Pt1 O2 93.7(3) . . ?
O1 Pt1 O2 92.0(3) . . ?
C12 Pt1 O2 175.9(4) . . ?
C45 N4 C29 112.8(12) . . ?
C45 N4 C33 106.9(12) . . ?
C29 N4 C33 109.7(12) . . ?
C45 N4 C25 111.6(13) . . ?
C29 N4 C25 107.4(10) . . ?
C33 N4 C25 108.4(11) . . ?
C26 C25 N4 114.6(10) . . ?
C26 C25 H25 108.6 . . ?
N4 C25 H25 108.6 . . ?
C26 C25 H25A 108.6 . . ?
N4 C25 H25A 108.6 . . ?
H25 C25 H25A 107.6 . . ?
C27 C26 C25 110.7(11) . . ?
C27 C26 H26 109.5 . . ?
C25 C26 H26 109.5 . . ?
C27 C26 H26A 109.5 . . ?
C25 C26 H26A 109.5 . . ?
H26 C26 H26A 108.1 . . ?
C28 C27 C26 110.0(11) . . ?
C28 C27 H27 109.7 . . ?
C26 C27 H27 109.7 . . ?
C28 C27 H27A 109.7 . . ?
C26 C27 H27A 109.7 . . ?
H27 C27 H27A 108.2 . . ?
C27 C28 H28 109.5 . . ?
C27 C28 H28A 109.5 . . ?
H28 C28 H28A 109.5 . . ?
C27 C28 H28B 109.5 . . ?
H28 C28 H28B 109.5 . . ?
H28A C28 H28B 109.5 . . ?
N4 C29 C30 113.4(12) . . ?
N4 C29 H29 108.9 . . ?
C30 C29 H29 108.9 . . ?
N4 C29 H29A 108.9 . . ?
C30 C29 H29A 108.9 . . ?
H29 C29 H29A 107.7 . . ?
C29 C30 C31 110.3(12) . . ?
C29 C30 H30 109.6 . . ?
C31 C30 H30 109.6 . . ?
C29 C30 H30A 109.6 . . ?
C31 C30 H30A 109.6 . . ?
H30 C30 H30A 108.1 . . ?
C32 C31 C30 109.3(15) . . ?
C32 C31 H31 109.8 . . ?
C30 C31 H31 109.8 . . ?
C32 C31 H31A 109.8 . . ?
C30 C31 H31A 109.8 . . ?
H31 C31 H31A 108.3 . . ?
C31 C32 H32 109.5 . . ?
C31 C32 H32A 109.5 . . ?
H32 C32 H32A 109.5 . . ?
C31 C32 H32B 109.5 . . ?
H32 C32 H32B 109.5 . . ?
H32A C32 H32B 109.5 . . ?
C34 C33 N4 117.2(13) . . ?
C34 C33 H33 108.0 . . ?
N4 C33 H33 108.0 . . ?
C34 C33 H33A 108.0 . . ?
N4 C33 H33A 108.0 . . ?
H33 C33 H33A 107.2 . . ?
C35 C34 C33 115.6(17) . . ?
C35 C34 H34 108.4 . . ?
C33 C34 H34 108.4 . . ?
C35 C34 H34A 108.4 . . ?
C33 C34 H34A 108.4 . . ?
H34 C34 H34A 107.4 . . ?
C36 C35 C34 118(2) . . ?
C36 C35 H35 107.8 . . ?
C34 C35 H35 107.8 . . ?
C36 C35 H35A 107.8 . . ?
C34 C35 H35A 107.8 . . ?
H35 C35 H35A 107.2 . . ?
C35 C36 H36 109.5 . . ?
C35 C36 H36A 109.5 . . ?
H36 C36 H36A 109.5 . . ?
C35 C36 H36B 109.5 . . ?
H36 C36 H36B 109.5 . . ?
H36A C36 H36B 109.5 . . ?
C44 C43 Cl3 117(2) . . ?
C44 C43 Cl2 105(2) . . ?
C44 C43 H43 110.8 . . ?
Cl2 C43 H43 110.8 . . ?
C44 C43 H43A 110.8 . . ?
Cl2 C43 H43A 110.8 . . ?
H43 C43 H43A 108.9 . . ?
C44 C43 H43B 108.0 . . ?
Cl3 C43 H43B 108.0 . . ?
C44 C43 H43C 108.0 . . ?
Cl3 C43 H43C 108.0 . . ?
H43B C43 H43C 107.2 . . ?
C43 C44 Cl1 116(3) . . ?
C43 C44 Cl4 118(2) . . ?
C43 C44 H44 108.2 . . ?
Cl1 C44 H44 108.2 . . ?
C43 C44 H44A 108.2 . . ?
Cl1 C44 H44A 108.2 . . ?
H44 C44 H44A 107.3 . . ?
C43 C44 H44B 107.7 . . ?
Cl4 C44 H44B 107.7 . . ?
C43 C44 H44C 107.7 . . ?
Cl4 C44 H44C 107.7 . . ?
H44B C44 H44C 107.1 . . ?
N4 C45 C48 110.0(16) . . ?
N4 C45 H45 109.7 . . ?
C48 C45 H45 109.7 . . ?
N4 C45 H46 109.7 . . ?
C48 C45 H46 109.7 . . ?
H45 C45 H46 108.2 . . ?
C47 C46 H47 109.5 . . ?
C47 C46 H48 109.5 . . ?
H47 C46 H48 109.5 . . ?
C47 C46 H49 109.5 . . ?
H47 C46 H49 109.5 . . ?
H48 C46 H49 109.5 . . ?
C48 C47 C46 121(2) . . ?
C48 C47 H50 107.0 . . ?
C46 C47 H50 107.0 . . ?
C48 C47 H51 107.0 . . ?
C46 C47 H51 107.0 . . ?
H50 C47 H51 106.8 . . ?
C47 C48 C45 119(2) . . ?
C47 C48 H52 107.5 . . ?
C45 C48 H52 107.5 . . ?
C47 C48 H53 107.5 . . ?
C45 C48 H53 107.5 . . ?
H52 C48 H53 107.0 . . ?

loop_
_geom_bond_atom_site_label_1
_geom_bond_atom_site_label_2
_geom_bond_distance
_geom_bond_site_symmetry_2
_geom_bond_publ_flag
C1 N2 1.341(18) . ?
C1 C2 1.38(2) . ?
C1 H1 0.9500 . ?
C2 C3 1.391(19) . ?
C2 H2 0.9500 . ?
C3 C4 1.352(17) . ?
C3 H3 0.9500 . ?
C4 N2 1.353(14) . ?
C4 C5 1.451(17) . ?
C5 O2 1.292(13) . ?
C5 C6 1.333(16) . ?
C6 C7 1.413(18) . ?
C6 H6 0.9500 . ?
C7 O1 1.254(15) . ?
C7 C8 1.450(16) . ?
C8 C9 1.360(18) . ?
C8 N1 1.360(16) . ?
C9 C10 1.385(18) . ?
C9 H9 0.9500 . ?
C10 C11 1.33(2) . ?
C10 H10 0.9500 . ?
C11 N1 1.303(17) . ?
C11 H11 0.9500 . ?
C12 C13 1.345(17) . ?
C12 C24 1.410(15) . ?
C12 Pt1 1.971(12) . ?
C13 C14 1.355(19) . ?
C13 H13 0.9500 . ?
C14 C15 1.375(18) . ?
C14 H14 0.9500 . ?
C15 C16 1.37(2) . ?
C15 H15 0.9500 . ?
C16 C24 1.376(18) . ?
C16 C17 1.444(18) . ?
C17 C18 1.36(2) . ?
C17 H17 0.9500 . ?
C18 C19 1.41(2) . ?
C18 H18 0.9500 . ?
C19 C23 1.405(17) . ?
C19 C20 1.42(2) . ?
C20 C21 1.33(2) . ?
C20 H20 0.9500 . ?
C21 C22 1.418(18) . ?
C21 H21 0.9500 . ?
C22 N3 1.315(16) . ?
C22 H22 0.9500 . ?
C23 N3 1.344(16) . ?
C23 C24 1.391(18) . ?
N1 H1A 0.8800 . ?
N2 H2A 0.8800 . ?
N3 Pt1 1.965(9) . ?
O1 Pt1 1.967(9) . ?
O2 Pt1 2.037(8) . ?
N4 C45 1.48(2) . ?
N4 C29 1.492(16) . ?
N4 C33 1.52(2) . ?
N4 C25 1.561(18) . ?
C25 C26 1.503(19) . ?
C25 H25 0.9900 . ?
C25 H25A 0.9900 . ?
C26 C27 1.500(18) . ?
C26 H26 0.9900 . ?
C26 H26A 0.9900 . ?
C27 C28 1.49(2) . ?
C27 H27 0.9900 . ?
C27 H27A 0.9900 . ?
C28 H28 0.9800 . ?
C28 H28A 0.9800 . ?
C28 H28B 0.9800 . ?
C29 C30 1.52(2) . ?
C29 H29 0.9900 . ?
C29 H29A 0.9900 . ?
C30 C31 1.55(2) . ?
C30 H30 0.9900 . ?
C30 H30A 0.9900 . ?
C31 C32 1.47(2) . ?
C31 H31 0.9900 . ?
C31 H31A 0.9900 . ?
C32 H32 0.9800 . ?
C32 H32A 0.9800 . ?
C32 H32B 0.9800 . ?
C33 C34 1.50(2) . ?
C33 H33 0.9900 . ?
C33 H33A 0.9900 . ?
C34 C35 1.49(3) . ?
C34 H34 0.9900 . ?
C34 H34A 0.9900 . ?
C35 C36 1.42(3) . ?
C35 H35 0.9900 . ?
C35 H35A 0.9900 . ?
C36 H36 0.9800 . ?
C36 H36A 0.9800 . ?
C36 H36B 0.9800 . ?
C43 C44 1.42(4) . ?
C43 Cl3 1.60(3) . ?
C43 Cl2 2.04(5) . ?
C43 H43 0.9900 . ?
C43 H43A 0.9900 . ?
C43 H43B 0.9900 . ?
C43 H43C 0.9900 . ?
C44 Cl1 1.58(4) . ?
C44 Cl4 1.73(3) . ?
C44 H44 0.9900 . ?
C44 H44A 0.9900 . ?
C44 H44B 0.9900 . ?
C44 H44C 0.9900 . ?
C45 C48 1.491(10) . ?
C45 H45 0.9900 . ?
C45 H46 0.9900 . ?
C46 C47 1.493(10) . ?
C46 H47 0.9800 . ?
C46 H48 0.9800 . ?
C46 H49 0.9800 . ?
C47 C48 1.476(10) . ?
C47 H50 0.9900 . ?
C47 H51 0.9900 . ?
C48 H52 0.9900 . ?
C48 H53 0.9900 . ?

loop_
_geom_torsion_atom_site_label_1
_geom_torsion_atom_site_label_2
_geom_torsion_atom_site_label_3
_geom_torsion_atom_site_label_4
_geom_torsion
_geom_torsion_site_symmetry_1
_geom_torsion_site_symmetry_2
_geom_torsion_site_symmetry_3
_geom_torsion_site_symmetry_4
_geom_torsion_publ_flag
N2 C1 C2 C3 1.6(17) . . . . ?
C1 C2 C3 C4 -1.3(17) . . . . ?
C2 C3 C4 N2 0.4(15) . . . . ?
C2 C3 C4 C5 178.8(12) . . . . ?
C3 C4 C5 O2 175.0(13) . . . . ?
N2 C4 C5 O2 -6.8(16) . . . . ?
C3 C4 C5 C6 -8(2) . . . . ?
N2 C4 C5 C6 170.5(11) . . . . ?
O2 C5 C6 C7 -4(2) . . . . ?
C4 C5 C6 C7 179.6(11) . . . . ?
C5 C6 C7 O1 2(2) . . . . ?
C5 C6 C7 C8 -174.6(12) . . . . ?
O1 C7 C8 C9 12.8(19) . . . . ?
C6 C7 C8 C9 -170.4(13) . . . . ?
O1 C7 C8 N1 -169.1(11) . . . . ?
C6 C7 C8 N1 7.7(18) . . . . ?
N1 C8 C9 C10 3.9(15) . . . . ?
C7 C8 C9 C10 -177.8(12) . . . . ?
C8 C9 C10 C11 -3.4(17) . . . . ?
C9 C10 C11 N1 1.5(18) . . . . ?
C24 C12 C13 C14 -3.4(19) . . . . ?
Pt1 C12 C13 C14 179.0(11) . . . . ?
C12 C13 C14 C15 4(2) . . . . ?
C13 C14 C15 C16 -2(2) . . . . ?
C14 C15 C16 C24 1(2) . . . . ?
C14 C15 C16 C17 178.3(15) . . . . ?
C15 C16 C17 C18 -179.1(16) . . . . ?
C24 C16 C17 C18 -2(2) . . . . ?
C16 C17 C18 C19 1(3) . . . . ?
C17 C18 C19 C23 -1(3) . . . . ?
C17 C18 C19 C20 179.6(17) . . . . ?
C23 C19 C20 C21 2(3) . . . . ?
C18 C19 C20 C21 -179.1(17) . . . . ?
C19 C20 C21 C22 -1(3) . . . . ?
C20 C21 C22 N3 0(2) . . . . ?
C18 C19 C23 N3 178.0(14) . . . . ?
C20 C19 C23 N3 -3(2) . . . . ?
C18 C19 C23 C24 2(2) . . . . ?
C20 C19 C23 C24 -178.7(14) . . . . ?
C15 C16 C24 C23 -179.9(13) . . . . ?
C17 C16 C24 C23 2(2) . . . . ?
C15 C16 C24 C12 -1(2) . . . . ?
C17 C16 C24 C12 -178.3(13) . . . . ?
N3 C23 C24 C16 -179.0(12) . . . . ?
C19 C23 C24 C16 -3(2) . . . . ?
N3 C23 C24 C12 1.7(17) . . . . ?
C19 C23 C24 C12 178.1(13) . . . . ?
C13 C12 C24 C16 1.9(19) . . . . ?
Pt1 C12 C24 C16 -179.9(10) . . . . ?
C13 C12 C24 C23 -178.8(11) . . . . ?
Pt1 C12 C24 C23 -0.7(14) . . . . ?
C10 C11 N1 C8 0.9(17) . . . . ?
C9 C8 N1 C11 -3.0(15) . . . . ?
C7 C8 N1 C11 178.5(12) . . . . ?
C2 C1 N2 C4 -1.4(16) . . . . ?
C3 C4 N2 C1 0.6(15) . . . . ?
C5 C4 N2 C1 -177.9(11) . . . . ?
C21 C22 N3 C23 -1(2) . . . . ?
C21 C22 N3 Pt1 179.5(10) . . . . ?
C24 C23 N3 C22 178.8(12) . . . . ?
C19 C23 N3 C22 2(2) . . . . ?
C24 C23 N3 Pt1 -1.9(15) . . . . ?
C19 C23 N3 Pt1 -178.3(11) . . . . ?
C6 C7 O1 Pt1 -0.3(16) . . . . ?
C8 C7 O1 Pt1 176.3(8) . . . . ?
C6 C5 O2 Pt1 3.4(17) . . . . ?
C4 C5 O2 Pt1 -179.5(7) . . . . ?
C45 N4 C25 C26 -62.5(18) . . . . ?
C29 N4 C25 C26 173.5(14) . . . . ?
C33 N4 C25 C26 55.0(16) . . . . ?
N4 C25 C26 C27 177.2(13) . . . . ?
C25 C26 C27 C28 179.6(14) . . . . ?
C45 N4 C29 C30 59.2(19) . . . . ?
C33 N4 C29 C30 -59.9(17) . . . . ?
C25 N4 C29 C30 -177.5(14) . . . . ?
N4 C29 C30 C31 173.9(14) . . . . ?
C29 C30 C31 C32 60.7(19) . . . . ?
C45 N4 C33 C34 -175.6(14) . . . . ?
C29 N4 C33 C34 -53.0(16) . . . . ?
C25 N4 C33 C34 64.0(15) . . . . ?
N4 C33 C34 C35 -170.7(16) . . . . ?
C33 C34 C35 C36 -177(2) . . . . ?
Cl2 C43 C44 Cl1 -122(2) . . . . ?
Cl3 C43 C44 Cl4 -75(3) . . . . ?
C29 N4 C45 C48 50(2) . . . . ?
C33 N4 C45 C48 170.7(16) . . . . ?
C25 N4 C45 C48 -71(2) . . . . ?
C46 C47 C48 C45 165(3) . . . . ?
N4 C45 C48 C47 128(3) . . . . ?
